data_2208030
loop_
_publ_author_name
'Zhong, Ping'
'Zhang, Xiao-Hong'
'Xiao, Hong-Ping'
'Hu, Mao-Lin'

_publ_section_title
1-[2,6-Dichloro-4-(trifluoromethyl)phenyl]-5-(4-methylphenylsulfonamido)-1<i>H</i>-pyrazole-3-carbonitrile
_journal_coeditor_code CV6627
_journal_issue 2
_journal_name_full 'Acta Crystallographica Section E'
_journal_page_first o513
_journal_page_last o515
_journal_paper_doi 10.1107/S1600536806000250
_journal_volume 62
_journal_year 2006
_chemical_formula_iupac 'C18 H11 Cl2 F3 N4 O2 S'
_chemical_formula_moiety 'C18 H11 Cl2 F3 N4 O2 S'
_chemical_formula_sum 'C18 H11 Cl2 F3 N4 O2 S'
_chemical_formula_weight 475.27
_chemical_melting_point 500
_chemical_name_systematic
;
1-[2,6-Dichloro-4-(trifluoromethyl)phenyl]-5-(4-methylphenylsulfonamido)-
1H-pyrazole-3-carbonitrile
;
_space_group_IT_number 2
_symmetry_cell_setting triclinic
_symmetry_space_group_name_Hall '-P 1'
_symmetry_space_group_name_H-M 'P -1'
_atom_sites_solution_hydrogens geom
_atom_sites_solution_primary direct
_atom_sites_solution_secondary difmap
_cell_angle_alpha 102.699(2)
_cell_angle_beta 102.171(2)
_cell_angle_gamma 102.984(2)
_cell_formula_units_Z 2
_cell_length_a 9.4636(10)
_cell_length_b 10.0256(11)
_cell_length_c 11.6641(13)
_cell_measurement_reflns_used 2895
_cell_measurement_temperature 298(2)
_cell_measurement_theta_max 25.04
_cell_measurement_theta_min 2.68
_cell_volume 1011.81(19)
_computing_cell_refinement 'SAINT (Bruker, 2002)'
_computing_data_collection 'SMART (Bruker, 2002)'
_computing_data_reduction SAINT
_computing_molecular_graphics 'SHELXTL (Bruker, 2002)'
_computing_publication_material SHELXL97
_computing_structure_refinement 'SHELXL97 (Sheldrick, 1997)'
_computing_structure_solution 'SHELXS97 (Sheldrick, 1997)'
_diffrn_ambient_temperature 298(2)
_diffrn_measured_fraction_theta_full 0.985
_diffrn_measured_fraction_theta_max 0.985
_diffrn_measurement_device_type 'Bruker APEX area-detector'
_diffrn_measurement_method '\f and \w'
_diffrn_radiation_monochromator graphite
_diffrn_radiation_source 'fine-focus sealed tube'
_diffrn_radiation_type MoK\a
_diffrn_radiation_wavelength 0.71073
_diffrn_reflns_av_R_equivalents 0.0119
_diffrn_reflns_av_sigmaI/netI 0.0208
_diffrn_reflns_limit_h_max 11
_diffrn_reflns_limit_h_min -11
_diffrn_reflns_limit_k_max 11
_diffrn_reflns_limit_k_min -12
_diffrn_reflns_limit_l_max 10
_diffrn_reflns_limit_l_min -13
_diffrn_reflns_number 5392
_diffrn_reflns_theta_full 25.21
_diffrn_reflns_theta_max 25.21
_diffrn_reflns_theta_min 1.86
_diffrn_standards_number 0
_exptl_absorpt_coefficient_mu 0.474
_exptl_absorpt_correction_T_max 0.8947
_exptl_absorpt_correction_T_min 0.8220
_exptl_absorpt_correction_type multi-scan
_exptl_absorpt_process_details '(SADABS; Bruker, 2002)'
_exptl_crystal_colour Colourless
_exptl_crystal_density_diffrn 1.560
_exptl_crystal_density_method 'not measured'
_exptl_crystal_description Block
_exptl_crystal_F_000 480
_exptl_crystal_size_max 0.43
_exptl_crystal_size_mid 0.40
_exptl_crystal_size_min 0.24
_refine_diff_density_max 0.777
_refine_diff_density_min -0.568
_refine_ls_extinction_method none
_refine_ls_goodness_of_fit_ref 1.070
_refine_ls_hydrogen_treatment constr
_refine_ls_matrix_type full
_refine_ls_number_parameters 272
_refine_ls_number_reflns 3585
_refine_ls_number_restraints 0
_refine_ls_restrained_S_all 1.070
_refine_ls_R_factor_all 0.0746
_refine_ls_R_factor_gt 0.0671
_refine_ls_shift/su_max 0.000
_refine_ls_shift/su_mean 0.000
_refine_ls_structure_factor_coef Fsqd
_refine_ls_weighting_details 'calc w = 1/[\s^2^(Fo^2^)+(0.1091P)^2^+0.809P] where P=(Fo^2^+2Fc^2^)/3'
_refine_ls_weighting_scheme calc
_refine_ls_wR_factor_gt 0.1921
_refine_ls_wR_factor_ref 0.1994
_reflns_number_gt 3041
_reflns_number_total 3585
_reflns_threshold_expression I>2\s(I)
_cod_data_source_file cv6627.cif
_cod_data_source_block I
_cod_depositor_comments
;
The following automatic conversions were performed:
'_symmetry_cell_setting' value 'Triclinic' changed to 'triclinic'
according to '/home/saulius/struct/CIF-dictionaries/cif_core.dic'
dictionary named 'cif_core.dic' version 2.4.1 from 2010-06-29.

Automatic conversion script
Id: cif_fix_enum 1527 2010-12-29 10:47:43Z saulius 

The following automatic conversions were performed:

'_symmetry_cell_setting' value 'Triclinic' changed to 'triclinic'
according to /home/saulius/struct/CIF-dictionaries/cif_core.dic
dictionary named 'cif_core.dic' version 2.4.1 from 2010-06-29.

Automatic conversion script
Id: cif_fix_values 1715 2011-07-08 13:25:40Z adriana 
;
_cod_database_code 2208030
_cod_database_fobs_code 2208030

loop_
_symmetry_equiv_pos_as_xyz
'x, y, z'
'-x, -y, -z'

loop_
_atom_site_label
_atom_site_fract_x
_atom_site_fract_y
_atom_site_fract_z
_atom_site_U_iso_or_equiv
_atom_site_adp_type
_atom_site_calc_flag
_atom_site_refinement_flags
_atom_site_occupancy
_atom_site_type_symbol
Cl1 0.24676(13) 0.17381(12) 0.04594(11) 0.0849(4) Uani d . 1 Cl
Cl2 0.26409(12) 0.58352(13) 0.43682(10) 0.0850(4) Uani d . 1 Cl
S1 0.22246(10) 0.67516(12) 0.02203(9) 0.0674(3) Uani d . 1 S
F1 -0.2526(5) 0.0490(7) 0.1945(5) 0.217(3) Uani d . 1 F
F2 -0.1274(7) -0.0073(8) 0.3135(11) 0.332(7) Uani d . 1 F
F3 -0.2027(5) 0.1568(5) 0.3686(5) 0.197(3) Uani d . 1 F
O1 0.0660(3) 0.6365(3) -0.0435(3) 0.0845(9) Uani d . 1 O
O2 0.3358(3) 0.7113(4) -0.0377(3) 0.0827(9) Uani d . 1 O
N1 0.3702(3) 0.4570(3) 0.2252(3) 0.0542(7) Uani d . 1 N
N2 0.5109(3) 0.4639(3) 0.2888(3) 0.0621(8) Uani d . 1 N
N3 0.8869(4) 0.6156(5) 0.3302(4) 0.0996(14) Uani d . 1 N
N4 0.2390(3) 0.5341(3) 0.0669(3) 0.0634(8) Uani d . 1 N
H4 0.1629 0.4593 0.0428 0.076 Uiso calc R 1 H
C1 -0.1453(6) 0.1022(6) 0.2902(5) 0.0897(14) Uani d . 1 C
C2 -0.0084(4) 0.1947(5) 0.2745(4) 0.0677(10) Uani d . 1 C
C3 0.0500(4) 0.1434(4) 0.1810(4) 0.0677(10) Uani d . 1 C
H3 0.0063 0.0513 0.1294 0.081 Uiso calc R 1 H
C4 0.1746(4) 0.2316(4) 0.1658(3) 0.0592(8) Uani d . 1 C
C5 0.2414(3) 0.3674(4) 0.2437(3) 0.0536(8) Uani d . 1 C
C6 0.1816(4) 0.4155(4) 0.3379(3) 0.0597(9) Uani d . 1 C
C7 0.0557(4) 0.3294(5) 0.3541(4) 0.0667(10) Uani d . 1 C
H7 0.0152 0.3615 0.4174 0.080 Uiso calc R 1 H
C8 0.5988(4) 0.5499(4) 0.2458(3) 0.0583(8) Uani d . 1 C
C9 0.5204(4) 0.5955(4) 0.1535(3) 0.0605(9) Uani d . 1 C
H9 0.5595 0.6548 0.1097 0.073 Uiso calc R 1 H
C10 0.3725(3) 0.5322(4) 0.1427(3) 0.0525(8) Uani d . 1 C
C11 0.7595(4) 0.5842(5) 0.2933(4) 0.0741(11) Uani d . 1 C
C12 0.2590(4) 0.8121(4) 0.1560(4) 0.0646(10) Uani d . 1 C
C13 0.1649(5) 0.8001(5) 0.2315(5) 0.0772(12) Uani d . 1 C
H13 0.0818 0.7205 0.2101 0.093 Uiso calc R 1 H
C14 0.1939(5) 0.9049(5) 0.3373(5) 0.0839(13) Uani d . 1 C
H14 0.1307 0.8954 0.3880 0.101 Uiso calc R 1 H
C15 0.3170(5) 1.0266(5) 0.3708(5) 0.0802(12) Uani d . 1 C
C16 0.4079(5) 1.0364(5) 0.2941(6) 0.0904(14) Uani d . 1 C
H16 0.4899 1.1168 0.3145 0.109 Uiso calc R 1 H
C17 0.3815(4) 0.9306(5) 0.1874(5) 0.0809(12) Uani d . 1 C
H17 0.4456 0.9392 0.1374 0.097 Uiso calc R 1 H
C18 0.3459(7) 1.1412(6) 0.4869(6) 0.1056(16) Uani d . 1 C
H18A 0.4334 1.1399 0.5454 0.158 Uiso calc R 1 H
H18B 0.2602 1.1246 0.5190 0.158 Uiso calc R 1 H
H18C 0.3627 1.2324 0.4705 0.158 Uiso calc R 1 H

loop_
_atom_site_aniso_label
_atom_site_aniso_U_11
_atom_site_aniso_U_22
_atom_site_aniso_U_33
_atom_site_aniso_U_12
_atom_site_aniso_U_13
_atom_site_aniso_U_23
Cl1 0.0848(7) 0.0760(7) 0.0983(8) 0.0109(5) 0.0526(6) 0.0190(6)
Cl2 0.0677(7) 0.0901(8) 0.0770(7) 0.0015(5) 0.0166(5) 0.0074(5)
S1 0.0445(5) 0.0883(7) 0.0767(6) 0.0125(4) 0.0113(4) 0.0493(5)
F1 0.111(3) 0.282(7) 0.161(4) -0.096(4) 0.058(3) 0.005(4)
F2 0.163(5) 0.304(8) 0.759(19) 0.125(5) 0.270(9) 0.411(12)
F3 0.145(4) 0.184(4) 0.205(4) -0.057(3) 0.131(4) -0.030(3)
O1 0.0504(15) 0.109(2) 0.095(2) 0.0126(14) -0.0017(14) 0.0602(18)
O2 0.0671(17) 0.109(2) 0.0852(19) 0.0176(15) 0.0292(15) 0.0541(17)
N1 0.0332(13) 0.0694(17) 0.0602(16) 0.0078(12) 0.0080(11) 0.0302(14)
N2 0.0360(14) 0.084(2) 0.0657(18) 0.0113(13) 0.0077(12) 0.0323(16)
N3 0.0384(18) 0.148(4) 0.110(3) 0.009(2) 0.0123(18) 0.056(3)
N4 0.0394(14) 0.0727(19) 0.0710(19) 0.0029(13) 0.0002(13) 0.0338(15)
C1 0.070(3) 0.095(3) 0.103(3) -0.002(3) 0.040(3) 0.035(3)
C2 0.0490(19) 0.082(3) 0.076(2) 0.0085(18) 0.0218(18) 0.035(2)
C3 0.058(2) 0.065(2) 0.082(3) 0.0073(17) 0.0245(19) 0.0280(19)
C4 0.0485(18) 0.066(2) 0.070(2) 0.0127(16) 0.0223(16) 0.0292(17)
C5 0.0366(15) 0.069(2) 0.0604(19) 0.0125(14) 0.0110(14) 0.0332(17)
C6 0.0429(17) 0.075(2) 0.061(2) 0.0130(16) 0.0084(15) 0.0261(17)
C7 0.0486(19) 0.090(3) 0.065(2) 0.0155(18) 0.0204(16) 0.030(2)
C8 0.0361(15) 0.074(2) 0.062(2) 0.0099(15) 0.0115(14) 0.0210(17)
C9 0.0427(17) 0.074(2) 0.064(2) 0.0055(15) 0.0160(15) 0.0279(17)
C10 0.0385(15) 0.0613(19) 0.0557(18) 0.0093(14) 0.0093(13) 0.0210(15)
C11 0.043(2) 0.103(3) 0.079(3) 0.0124(19) 0.0158(18) 0.040(2)
C12 0.0416(17) 0.074(2) 0.092(3) 0.0169(16) 0.0206(17) 0.048(2)
C13 0.059(2) 0.079(3) 0.104(3) 0.0095(19) 0.032(2) 0.044(3)
C14 0.073(3) 0.086(3) 0.107(3) 0.019(2) 0.040(3) 0.044(3)
C15 0.060(2) 0.081(3) 0.104(3) 0.022(2) 0.018(2) 0.037(3)
C16 0.055(2) 0.082(3) 0.132(4) 0.007(2) 0.027(3) 0.037(3)
C17 0.050(2) 0.083(3) 0.117(4) 0.010(2) 0.032(2) 0.042(3)
C18 0.102(4) 0.099(4) 0.119(4) 0.031(3) 0.034(3) 0.030(3)

loop_
_atom_type_symbol
_atom_type_description
_atom_type_scat_dispersion_real
_atom_type_scat_dispersion_imag
_atom_type_scat_source
C C 0.0033 0.0016 'International Tables Vol C Tables 4.2.6.8 and 6.1.1.4'
H H 0.0000 0.0000 'International Tables Vol C Tables 4.2.6.8 and 6.1.1.4'
N N 0.0061 0.0033 'International Tables Vol C Tables 4.2.6.8 and 6.1.1.4'
O O 0.0106 0.0060 'International Tables Vol C Tables 4.2.6.8 and 6.1.1.4'
F F 0.0171 0.0103 'International Tables Vol C Tables 4.2.6.8 and 6.1.1.4'
S S 0.1246 0.1234 'International Tables Vol C Tables 4.2.6.8 and 6.1.1.4'
Cl Cl 0.1484 0.1585 'International Tables Vol C Tables 4.2.6.8 and 6.1.1.4'

loop_
_geom_angle_atom_site_label_1
_geom_angle_atom_site_label_2
_geom_angle_atom_site_label_3
_geom_angle
_geom_angle_publ_flag
O2 S1 O1 120.19(18) yes
O2 S1 N4 108.35(18) yes
O1 S1 N4 103.39(16) ?
O2 S1 C12 108.68(19) yes
O1 S1 C12 109.63(19) ?
N4 S1 C12 105.57(17) yes
C10 N1 N2 112.5(3) yes
C10 N1 C5 127.6(3) yes
N2 N1 C5 119.8(3) ?
C8 N2 N1 103.0(3) ?
C10 N4 S1 121.8(2) ?
C10 N4 H4 119.1 yes
S1 N4 H4 119.1 ?
F2 C1 F3 105.7(6) yes
F2 C1 F1 99.7(7) ?
F3 C1 F1 104.5(5) ?
F2 C1 C2 113.7(5) ?
F3 C1 C2 117.1(5) ?
F1 C1 C2 114.3(5) ?
C3 C2 C7 122.2(3) ?
C3 C2 C1 119.1(4) ?
C7 C2 C1 118.7(4) ?
C4 C3 C2 118.4(4) ?
C4 C3 H3 120.8 ?
C2 C3 H3 120.8 ?
C3 C4 C5 120.9(4) ?
C3 C4 Cl1 119.8(3) ?
C5 C4 Cl1 119.2(3) ?
C4 C5 C6 119.5(3) yes
C4 C5 N1 119.7(3) ?
C6 C5 N1 120.8(3) ?
C7 C6 C5 120.6(4) ?
C7 C6 Cl2 119.2(3) ?
C5 C6 Cl2 120.2(3) ?
C2 C7 C6 118.4(4) ?
C2 C7 H7 120.8 ?
C6 C7 H7 120.8 ?
N2 C8 C9 113.8(3) yes
N2 C8 C11 119.2(3) ?
C9 C8 C11 127.0(3) ?
C10 C9 C8 103.5(3) ?
C10 C9 H9 128.2 ?
C8 C9 H9 128.2 ?
N1 C10 C9 107.2(3) ?
N1 C10 N4 120.6(3) ?
C9 C10 N4 132.3(3) ?
N3 C11 C8 177.8(5) ?
C17 C12 C13 119.9(5) ?
C17 C12 S1 120.6(3) ?
C13 C12 S1 119.5(3) ?
C14 C13 C12 120.1(4) ?
C14 C13 H13 120.0 ?
C12 C13 H13 120.0 ?
C13 C14 C15 121.1(4) ?
C13 C14 H14 119.5 ?
C15 C14 H14 119.5 ?
C16 C15 C14 117.7(5) ?
C16 C15 C18 122.0(5) ?
C14 C15 C18 120.2(5) yes
C15 C16 C17 122.0(4) ?
C15 C16 H16 119.0 ?
C17 C16 H16 119.0 ?
C12 C17 C16 119.3(4) ?
C12 C17 H17 120.4 ?
C16 C17 H17 120.4 ?
C15 C18 H18A 109.5 ?
C15 C18 H18B 109.5 ?
H18A C18 H18B 109.5 ?
C15 C18 H18C 109.5 ?
H18A C18 H18C 109.5 ?
H18B C18 H18C 109.5 ?

loop_
_geom_bond_atom_site_label_1
_geom_bond_atom_site_label_2
_geom_bond_distance
_geom_bond_publ_flag
Cl1 C4 1.727(4) ?
Cl2 C6 1.718(4) ?
S1 O2 1.421(3) yes
S1 O1 1.436(3) ?
S1 N4 1.640(3) yes
S1 C12 1.749(5) ?
F1 C1 1.256(7) yes
F2 C1 1.226(7) ?
F3 C1 1.246(6) ?
N1 C10 1.348(4) yes
N1 N2 1.359(4) yes
N1 C5 1.430(4) yes
N2 C8 1.315(5) ?
N3 C11 1.135(5) ?
N4 C10 1.387(4) yes
N4 H4 0.8600 ?
C1 C2 1.485(5) yes
C2 C3 1.376(6) ?
C2 C7 1.377(6) ?
C3 C4 1.376(5) ?
C3 H3 0.9300 ?
C4 C5 1.381(5) yes
C5 C6 1.383(5) ?
C6 C7 1.381(5) ?
C7 H7 0.9300 ?
C8 C9 1.397(5) ?
C8 C11 1.437(5) ?
C9 C10 1.367(4) ?
C9 H9 0.9300 ?
C12 C17 1.378(6) ?
C12 C13 1.383(6) yes
C13 C14 1.364(7) ?
C13 H13 0.9300 ?
C14 C15 1.399(7) ?
C14 H14 0.9300 ?
C15 C16 1.369(7) ?
C15 C18 1.499(8) ?
C16 C17 1.380(7) ?
C16 H16 0.9300 ?
C17 H17 0.9300 ?
C18 H18A 0.9600 ?
C18 H18B 0.9600 ?
C18 H18C 0.9600 ?

loop_
_geom_hbond_atom_site_label_D
_geom_hbond_atom_site_label_H
_geom_hbond_atom_site_label_A
_geom_hbond_site_symmetry_A
_geom_hbond_distance_DH
_geom_hbond_distance_HA
_geom_hbond_distance_DA
_geom_hbond_angle_DHA
N4 H4 O1 2_565 0.86 2.17 2.929(4) 148

loop_
_geom_torsion_atom_site_label_1
_geom_torsion_atom_site_label_2
_geom_torsion_atom_site_label_3
_geom_torsion_atom_site_label_4
_geom_torsion
_geom_torsion_publ_flag
C10 N1 N2 C8 2.3(4) ?
C5 N1 N2 C8 177.7(3) ?
O2 S1 N4 C10 56.7(4) ?
O1 S1 N4 C10 -174.7(3) ?
C12 S1 N4 C10 -59.6(3) ?
F2 C1 C2 C3 62.6(9) ?
F3 C1 C2 C3 -173.7(5) ?
F1 C1 C2 C3 -51.0(7) ?
F2 C1 C2 C7 -117.5(8) ?
F3 C1 C2 C7 6.3(8) ?
F1 C1 C2 C7 128.9(6) ?
C7 C2 C3 C4 -1.5(6) ?
C1 C2 C3 C4 178.4(4) ?
C2 C3 C4 C5 1.3(6) ?
C2 C3 C4 Cl1 -177.4(3) ?
C3 C4 C5 C6 -0.4(5) ?
Cl1 C4 C5 C6 178.3(3) yes
C3 C4 C5 N1 -179.6(3) ?
Cl1 C4 C5 N1 -1.0(4) ?
C10 N1 C5 C4 78.8(5) ?
N2 N1 C5 C4 -95.8(4) ?
C10 N1 C5 C6 -100.4(4) ?
N2 N1 C5 C6 85.0(4) ?
C4 C5 C6 C7 -0.3(5) ?
N1 C5 C6 C7 179.0(3) ?
C4 C5 C6 Cl2 179.4(3) ?
N1 C5 C6 Cl2 -1.4(4) yes
C3 C2 C7 C6 0.9(6) ?
C1 C2 C7 C6 -179.1(4) ?
C5 C6 C7 C2 0.1(5) ?
Cl2 C6 C7 C2 -179.6(3) ?
N1 N2 C8 C9 -2.0(4) ?
N1 N2 C8 C11 179.5(4) ?
N2 C8 C9 C10 1.1(5) ?
C11 C8 C9 C10 179.4(4) ?
N2 N1 C10 C9 -1.7(4) yes
C5 N1 C10 C9 -176.7(3) ?
N2 N1 C10 N4 178.2(3) ?
C5 N1 C10 N4 3.2(6) yes
C8 C9 C10 N1 0.4(4) ?
C8 C9 C10 N4 -179.5(4) ?
S1 N4 C10 N1 146.7(3) ?
S1 N4 C10 C9 -33.5(6) ?
N2 C8 C11 N3 -147(13) ?
C9 C8 C11 N3 35(13) ?
O2 S1 C12 C17 0.4(4) ?
O1 S1 C12 C17 -132.8(3) yes
N4 S1 C12 C17 116.4(3) yes
O2 S1 C12 C13 -178.8(3) yes
O1 S1 C12 C13 48.0(4) ?
N4 S1 C12 C13 -62.8(3) yes
C17 C12 C13 C14 -0.4(6) ?
S1 C12 C13 C14 178.8(3) ?
C12 C13 C14 C15 0.8(7) ?
C13 C14 C15 C16 -0.4(7) ?
C13 C14 C15 C18 179.4(4) ?
C14 C15 C16 C17 -0.5(7) ?
C18 C15 C16 C17 179.8(5) ?
C13 C12 C17 C16 -0.4(6) ?
S1 C12 C17 C16 -179.6(3) ?
C15 C16 C17 C12 0.8(7) yes

loop_
_cod_related_entry_id
_cod_related_entry_database
_cod_related_entry_code
1 ChemSpider 21126573
